data_4075142
loop_
_publ_author_name
'Garc\'ia, Felipe'
'Hopkins, Alexander D.'
'Kowenicki, Richard A.'
'McPartlin, Mary'
'Rogers, Michael C.'
'Silvia, Jared S.'
'Wright, Dominic S.'

_publ_section_title
;
 Syntheses and Structure of Heterometallic Complexes Containing Tripodal
 Group 13 Ligands [RE(2-py)3]-(E = Al, In)&#x2020;
;
_journal_issue 10
_journal_name_full Organometallics
_journal_page_first 2561
_journal_paper_doi 10.1021/om0600691
_journal_volume 25
_journal_year 2006
_chemical_formula_sum 'C31 H39 Al Li Mo N3 O6'
_chemical_formula_weight 679.51
_chemical_name_systematic
; 
 ? 
;
_space_group_IT_number 14
_symmetry_cell_setting monoclinic
_symmetry_space_group_name_Hall '-P 2ybc'
_symmetry_space_group_name_H-M 'P 1 21/c 1'
_atom_sites_solution_hydrogens geom
_atom_sites_solution_primary direct
_atom_sites_solution_secondary difmap
_audit_creation_method SHELXL-97
_cell_angle_alpha 90.00
_cell_angle_beta 110.26(3)
_cell_angle_gamma 90.00
_cell_formula_units_Z 4
_cell_length_a 14.170(3)
_cell_length_b 13.738(3)
_cell_length_c 18.244(4)
_cell_measurement_reflns_used 17371
_cell_measurement_temperature 180(2)
_cell_measurement_theta_max 27.48
_cell_measurement_theta_min 1.00
_cell_volume 3331.8(14)
_computing_cell_refinement 'HKL Scalepack (Otwinowski & Minor 1997)'
_computing_data_collection 'Collect (Nonius B.V. 1998)'
_computing_data_reduction
;
 HKL Denzo and Scalepack (Otwinowski & Minor 1997)
;
_computing_publication_material 'SHELXL-97 (Sheldrick 1997)'
_computing_structure_refinement 'SHELXL-97 (Sheldrick 1997)'
_computing_structure_solution 'SIR-92 (Altomare et al. 1994)'
_diffrn_ambient_temperature 180(2)
_diffrn_measured_fraction_theta_full 0.996
_diffrn_measured_fraction_theta_max 0.996
_diffrn_measurement_device_type 'Nonius Kappa CCD'
_diffrn_measurement_method 'Thin slice \w and \f scans'
_diffrn_radiation_source 'fine-focus sealed tube'
_diffrn_radiation_type MoK\a
_diffrn_radiation_wavelength 0.71073
_diffrn_reflns_av_R_equivalents 0.0456
_diffrn_reflns_av_sigmaI/netI 0.0345
_diffrn_reflns_limit_h_max 15
_diffrn_reflns_limit_h_min -15
_diffrn_reflns_limit_k_max 15
_diffrn_reflns_limit_k_min -14
_diffrn_reflns_limit_l_max 20
_diffrn_reflns_limit_l_min -20
_diffrn_reflns_number 21560
_diffrn_reflns_theta_full 23.00
_diffrn_reflns_theta_max 23.00
_diffrn_reflns_theta_min 3.57
_exptl_absorpt_coefficient_mu 0.464
_exptl_absorpt_correction_T_max 0.930
_exptl_absorpt_correction_T_min 0.843
_exptl_absorpt_correction_type multi-scan
_exptl_absorpt_process_details
;
multi-scan from symmetry-related measurements 
 Sortav (Blessing 1995)
;
_exptl_crystal_colour red
_exptl_crystal_density_diffrn 1.355
_exptl_crystal_density_method 'not measured'
_exptl_crystal_description plates
_exptl_crystal_F_000 1408
_exptl_crystal_size_max 0.30
_exptl_crystal_size_mid 0.23
_exptl_crystal_size_min 0.10
_refine_diff_density_max 0.360
_refine_diff_density_min -0.493
_refine_diff_density_rms 0.079
_refine_ls_extinction_method none
_refine_ls_goodness_of_fit_ref 1.040
_refine_ls_hydrogen_treatment constr
_refine_ls_matrix_type full
_refine_ls_number_parameters 389
_refine_ls_number_reflns 4611
_refine_ls_number_restraints 0
_refine_ls_restrained_S_all 1.040
_refine_ls_R_factor_all 0.0403
_refine_ls_R_factor_gt 0.0321
_refine_ls_shift/su_max 0.002
_refine_ls_shift/su_mean 0.000
_refine_ls_structure_factor_coef Fsqd
_refine_ls_weighting_details 'calc w=1/[\s^2^(Fo^2^)+(0.0544P)^2^+2.2193P] where P=(Fo^2^+2Fc^2^)/3'
_refine_ls_weighting_scheme calc
_refine_ls_wR_factor_gt 0.0883
_refine_ls_wR_factor_ref 0.0924
_reflns_number_gt 4054
_reflns_number_total 4611
_reflns_threshold_expression >2sigma(I)
_cod_data_source_file om0600691si20060130_121303.cif
_cod_data_source_block dw0472
_cod_original_sg_symbol_H-M P21/c
_cod_database_code 4075142

loop_
_symmetry_equiv_pos_as_xyz
'x, y, z'
'-x, y+1/2, -z+1/2'
'-x, -y, -z'
'x, -y-1/2, z-1/2'

loop_
_atom_site_label
_atom_site_type_symbol
_atom_site_fract_x
_atom_site_fract_y
_atom_site_fract_z
_atom_site_U_iso_or_equiv
_atom_site_adp_type
_atom_site_occupancy
_atom_site_symmetry_multiplicity
_atom_site_calc_flag
_atom_site_refinement_flags
C1 C 0.0670(3) 0.3617(3) 0.0917(3) 0.0852(14) Uani 1 1 d .
H1A H 0.0879 0.4081 0.1352 0.128 Uiso 1 1 calc R
H1B H -0.0060 0.3522 0.0746 0.128 Uiso 1 1 calc R
H1C H 0.0851 0.3871 0.0482 0.128 Uiso 1 1 calc R
Al1 Al 0.13555(7) 0.23586(7) 0.12643(5) 0.0426(2) Uani 1 1 d .
C11 C 0.0978(2) 0.1677(2) 0.20768(17) 0.0374(7) Uani 1 1 d .
C12 C 0.0272(2) 0.2011(3) 0.2396(2) 0.0533(9) Uani 1 1 d .
H12 H -0.0060 0.2612 0.2217 0.064 Uiso 1 1 calc R
C13 C 0.0043(2) 0.1504(3) 0.2957(2) 0.0609(11) Uani 1 1 d .
H13 H -0.0439 0.1746 0.3167 0.073 Uiso 1 1 calc R
C14 C 0.0524(3) 0.0639(3) 0.3209(2) 0.0585(10) Uani 1 1 d .
H14 H 0.0385 0.0270 0.3600 0.070 Uiso 1 1 calc R
C15 C 0.1220(2) 0.0306(3) 0.2885(2) 0.0490(8) Uani 1 1 d .
H15 H 0.1545 -0.0299 0.3058 0.059 Uiso 1 1 calc R
N16 N 0.14542(17) 0.08098(19) 0.23330(14) 0.0392(6) Uani 1 1 d .
C21 C 0.11423(19) 0.1400(2) 0.04208(15) 0.0317(6) Uani 1 1 d .
C22 C 0.0559(2) 0.1576(3) -0.03622(18) 0.0473(8) Uani 1 1 d .
H22 H 0.0244 0.2192 -0.0501 0.057 Uiso 1 1 calc R
C23 C 0.0427(2) 0.0891(3) -0.09316(18) 0.0474(8) Uani 1 1 d .
H23 H 0.0039 0.1029 -0.1461 0.057 Uiso 1 1 calc R
C24 C 0.0869(2) 0.0003(3) -0.07183(19) 0.0452(8) Uani 1 1 d .
H24 H 0.0786 -0.0494 -0.1098 0.054 Uiso 1 1 calc R
C25 C 0.1433(2) -0.0165(2) 0.00506(18) 0.0394(7) Uani 1 1 d .
H25 H 0.1730 -0.0789 0.0192 0.047 Uiso 1 1 calc R
N26 N 0.15897(17) 0.05193(19) 0.06223(13) 0.0367(6) Uani 1 1 d .
C31 C 0.2828(2) 0.2498(2) 0.17269(15) 0.0321(6) Uani 1 1 d .
C32 C 0.3320(3) 0.3384(3) 0.18246(17) 0.0471(8) Uani 1 1 d .
H32 H 0.2931 0.3961 0.1678 0.057 Uiso 1 1 calc R
C33 C 0.4344(3) 0.3461(3) 0.21232(18) 0.0520(9) Uani 1 1 d .
H33 H 0.4665 0.4078 0.2192 0.062 Uiso 1 1 calc R
C34 C 0.4892(2) 0.2620(3) 0.23196(19) 0.0501(9) Uani 1 1 d .
H34 H 0.5606 0.2645 0.2520 0.060 Uiso 1 1 calc R
C35 C 0.4399(2) 0.1735(2) 0.22247(16) 0.0408(7) Uani 1 1 d .
H35 H 0.4787 0.1157 0.2365 0.049 Uiso 1 1 calc R
N36 N 0.33704(18) 0.16617(19) 0.19361(13) 0.0385(6) Uani 1 1 d .
Mo1 Mo 0.264991(17) 0.013826(18) 0.186502(13) 0.02980(12) Uani 1 1 d .
C2 C 0.3534(2) -0.0188(2) 0.29210(19) 0.0409(8) Uani 1 1 d .
O2 O 0.40397(19) -0.0426(2) 0.35471(13) 0.0644(7) Uani 1 1 d .
C3 C 0.2114(2) -0.1166(3) 0.18767(18) 0.0440(8) Uani 1 1 d .
O3 O 0.18612(19) -0.19664(19) 0.19270(17) 0.0699(7) Uani 1 1 d .
C4 C 0.3559(2) -0.0468(2) 0.14392(15) 0.0349(7) Uani 1 1 d .
O4 O 0.40837(15) -0.08813(16) 0.11497(11) 0.0450(5) Uani 1 1 d .
Li1 Li 0.4147(4) -0.1813(4) 0.0379(3) 0.0494(13) Uani 1 1 d .
O1T O 0.54937(16) -0.21387(19) 0.04513(12) 0.0553(6) Uani 1 1 d .
C1T C 0.6237(3) -0.2559(4) 0.1128(2) 0.0714(12) Uani 1 1 d .
H1T1 H 0.6344 -0.2137 0.1590 0.086 Uiso 1 1 calc R
H1T2 H 0.6014 -0.3208 0.1239 0.086 Uiso 1 1 calc R
C2T C 0.7149(4) -0.2641(6) 0.0957(3) 0.120(2) Uani 1 1 d .
H2T1 H 0.7455 -0.3292 0.1110 0.144 Uiso 1 1 calc R
H2T2 H 0.7640 -0.2141 0.1245 0.144 Uiso 1 1 calc R
C3T C 0.6873(3) -0.2499(4) 0.0115(2) 0.0883(15) Uani 1 1 d .
H3T1 H 0.7253 -0.1944 0.0008 0.106 Uiso 1 1 calc R
H3T2 H 0.7036 -0.3090 -0.0129 0.106 Uiso 1 1 calc R
C4T C 0.5820(3) -0.2309(4) -0.01994(19) 0.0693(12) Uani 1 1 d .
H4T1 H 0.5459 -0.2873 -0.0509 0.083 Uiso 1 1 calc R
H4T2 H 0.5685 -0.1730 -0.0544 0.083 Uiso 1 1 calc R
O1U O 0.34909(19) -0.12658(18) -0.06430(13) 0.0606(7) Uani 1 1 d .
C1U C 0.3577(4) -0.0266(3) -0.0809(2) 0.0760(12) Uani 1 1 d .
H1U1 H 0.4290 -0.0092 -0.0702 0.091 Uiso 1 1 calc R
H1U2 H 0.3311 0.0148 -0.0481 0.091 Uiso 1 1 calc R
C2U C 0.2983(7) -0.0125(4) -0.1645(3) 0.129(3) Uani 1 1 d .
H2U1 H 0.2315 0.0154 -0.1708 0.155 Uiso 1 1 calc R
H2U2 H 0.3336 0.0321 -0.1890 0.155 Uiso 1 1 calc R
C3U C 0.2875(4) -0.1063(4) -0.1996(2) 0.0894(14) Uani 1 1 d .
H3U1 H 0.3415 -0.1182 -0.2214 0.107 Uiso 1 1 calc R
H3U2 H 0.2215 -0.1123 -0.2422 0.107 Uiso 1 1 calc R
C4U C 0.2950(3) -0.1759(3) -0.1359(2) 0.0728(12) Uani 1 1 d .
H4U1 H 0.2272 -0.1949 -0.1370 0.087 Uiso 1 1 calc R
H4U2 H 0.3315 -0.2353 -0.1415 0.087 Uiso 1 1 calc R
O1V O 0.3458(2) -0.3000(2) 0.04102(19) 0.0786(8) Uani 1 1 d .
C1V C 0.2515(5) -0.3068(4) 0.0496(5) 0.135(3) Uani 1 1 d .
H1V1 H 0.1990 -0.2794 0.0030 0.162 Uiso 1 1 calc R
H1V2 H 0.2516 -0.2693 0.0959 0.162 Uiso 1 1 calc R
C2V C 0.2303(6) -0.4072(5) 0.0587(5) 0.140(2) Uani 1 1 d .
H2V1 H 0.1579 -0.4216 0.0326 0.167 Uiso 1 1 calc R
H2V2 H 0.2504 -0.4250 0.1146 0.167 Uiso 1 1 calc R
C3V C 0.2921(8) -0.4597(5) 0.0205(4) 0.155(3) Uani 1 1 d .
H3V1 H 0.3140 -0.5236 0.0456 0.186 Uiso 1 1 calc R
H3V2 H 0.2538 -0.4700 -0.0357 0.186 Uiso 1 1 calc R
C4V C 0.3773(5) -0.3972(4) 0.0307(4) 0.125(2) Uani 1 1 d .
H4V1 H 0.3981 -0.4003 -0.0158 0.150 Uiso 1 1 calc R
H4V2 H 0.4348 -0.4174 0.0771 0.150 Uiso 1 1 calc R

loop_
_atom_site_aniso_label
_atom_site_aniso_U_11
_atom_site_aniso_U_22
_atom_site_aniso_U_33
_atom_site_aniso_U_23
_atom_site_aniso_U_13
_atom_site_aniso_U_12
C1 0.085(3) 0.051(3) 0.102(3) 0.000(2) 0.010(3) 0.021(2)
Al1 0.0426(5) 0.0351(6) 0.0443(5) -0.0040(4) 0.0077(4) 0.0032(4)
C11 0.0280(14) 0.0422(19) 0.0389(16) -0.0134(14) 0.0076(12) -0.0025(13)
C12 0.0381(17) 0.060(2) 0.059(2) -0.0239(18) 0.0141(16) -0.0005(16)
C13 0.0398(19) 0.081(3) 0.070(2) -0.032(2) 0.0296(18) -0.0110(19)
C14 0.059(2) 0.074(3) 0.055(2) -0.018(2) 0.0360(18) -0.025(2)
C15 0.0496(19) 0.053(2) 0.050(2) -0.0053(16) 0.0243(16) -0.0131(16)
N16 0.0366(13) 0.0425(17) 0.0398(14) -0.0091(12) 0.0149(11) -0.0070(12)
C21 0.0275(14) 0.0298(17) 0.0341(15) 0.0014(12) 0.0061(12) -0.0016(12)
C22 0.0407(17) 0.050(2) 0.0438(19) 0.0088(16) 0.0056(14) 0.0003(15)
C23 0.0369(17) 0.065(3) 0.0331(17) 0.0027(16) 0.0032(13) -0.0079(16)
C24 0.0394(18) 0.057(2) 0.0364(18) -0.0123(15) 0.0094(15) -0.0131(15)
C25 0.0421(17) 0.0380(19) 0.0361(17) -0.0071(14) 0.0110(14) -0.0053(13)
N26 0.0345(13) 0.0404(16) 0.0349(13) -0.0028(12) 0.0116(11) -0.0058(12)
C31 0.0420(16) 0.0285(17) 0.0251(13) -0.0039(12) 0.0106(12) -0.0046(13)
C32 0.063(2) 0.042(2) 0.0354(17) -0.0035(14) 0.0162(15) -0.0092(16)
C33 0.066(2) 0.055(2) 0.0416(18) -0.0133(16) 0.0265(17) -0.0284(19)
C34 0.0404(18) 0.072(3) 0.0433(18) -0.0207(17) 0.0210(14) -0.0227(18)
C35 0.0355(16) 0.053(2) 0.0358(16) -0.0099(14) 0.0152(13) -0.0044(15)
N36 0.0405(14) 0.0485(17) 0.0285(12) -0.0064(11) 0.0148(10) -0.0077(12)
Mo1 0.03054(17) 0.03154(18) 0.02757(17) -0.00031(10) 0.01038(12) 0.00133(10)
C2 0.0383(17) 0.050(2) 0.0390(19) -0.0023(15) 0.0188(15) 0.0042(14)
O2 0.0593(15) 0.096(2) 0.0339(13) 0.0120(13) 0.0105(12) 0.0226(14)
C3 0.0420(17) 0.044(2) 0.0438(18) 0.0048(15) 0.0117(14) 0.0039(15)
O3 0.0729(17) 0.0382(16) 0.095(2) 0.0152(14) 0.0250(15) -0.0055(13)
C4 0.0368(16) 0.0377(18) 0.0254(14) 0.0023(13) 0.0046(13) 0.0017(14)
O4 0.0451(12) 0.0529(15) 0.0388(11) -0.0038(10) 0.0169(10) 0.0114(11)
Li1 0.054(3) 0.051(4) 0.047(3) -0.007(3) 0.022(3) 0.003(3)
O1T 0.0574(14) 0.0782(18) 0.0352(12) 0.0053(11) 0.0222(10) 0.0210(12)
C1T 0.084(3) 0.094(3) 0.0381(19) 0.020(2) 0.0233(19) 0.025(2)
C2T 0.082(3) 0.223(7) 0.054(3) 0.024(3) 0.022(2) 0.075(4)
C3T 0.074(3) 0.137(5) 0.068(3) 0.003(3) 0.042(2) 0.026(3)
C4T 0.071(2) 0.109(4) 0.0337(18) -0.0006(19) 0.0259(17) 0.020(2)
O1U 0.0742(16) 0.0505(16) 0.0441(13) -0.0066(11) 0.0041(12) 0.0027(12)
C1U 0.096(3) 0.063(3) 0.059(2) -0.005(2) 0.014(2) -0.014(2)
C2U 0.225(8) 0.093(4) 0.062(3) 0.015(3) 0.041(4) -0.035(4)
C3U 0.095(3) 0.105(4) 0.056(3) -0.015(3) 0.011(2) -0.013(3)
C4U 0.082(3) 0.070(3) 0.054(2) -0.016(2) 0.009(2) -0.008(2)
O1V 0.098(2) 0.0471(17) 0.107(2) -0.0151(15) 0.0563(18) -0.0100(15)
C1V 0.136(5) 0.075(4) 0.237(8) 0.007(4) 0.121(6) -0.017(4)
C2V 0.163(6) 0.101(5) 0.163(6) 0.019(5) 0.067(5) -0.039(5)
C3V 0.275(10) 0.082(5) 0.134(6) -0.039(4) 0.101(7) -0.074(6)
C4V 0.175(6) 0.062(4) 0.162(6) -0.019(4) 0.090(5) 0.008(4)

loop_
_atom_type_symbol
_atom_type_description
_atom_type_scat_dispersion_real
_atom_type_scat_dispersion_imag
_atom_type_scat_source
C C 0.0033 0.0016 'International Tables Vol C Tables 4.2.6.8 and 6.1.1.4'
H H 0.0000 0.0000 'International Tables Vol C Tables 4.2.6.8 and 6.1.1.4'
N N 0.0061 0.0033 'International Tables Vol C Tables 4.2.6.8 and 6.1.1.4'
O O 0.0106 0.0060 'International Tables Vol C Tables 4.2.6.8 and 6.1.1.4'
Al Al 0.0645 0.0514 'International Tables Vol C Tables 4.2.6.8 and 6.1.1.4'
Mo Mo -1.6832 0.6857 'International Tables Vol C Tables 4.2.6.8 and 6.1.1.4'
Li Li -0.0003 0.0001 'International Tables Vol C Tables 4.2.6.8 and 6.1.1.4'

loop_
_geom_angle_atom_site_label_1
_geom_angle_atom_site_label_2
_geom_angle_atom_site_label_3
_geom_angle
C21 Al1 C31 104.67(12)
C21 Al1 C1 114.18(17)
C31 Al1 C1 112.46(17)
C21 Al1 C11 105.15(12)
C31 Al1 C11 104.27(12)
C1 Al1 C11 115.05(18)
N16 C11 C12 118.9(3)
N16 C11 Al1 116.0(2)
C12 C11 Al1 125.1(3)
C13 C12 C11 122.3(4)
C12 C13 C14 118.3(3)
C13 C14 C15 119.2(3)
N16 C15 C14 122.7(4)
C15 N16 C11 118.6(3)
C15 N16 Mo1 117.8(2)
C11 N16 Mo1 123.59(19)
N26 C21 C22 119.1(3)
N26 C21 Al1 117.03(19)
C22 C21 Al1 123.9(2)
C23 C22 C21 122.2(3)
C24 C23 C22 118.1(3)
C23 C24 C25 119.3(3)
N26 C25 C24 123.3(3)
C21 N26 C25 118.1(2)
C21 N26 Mo1 123.61(18)
C25 N26 Mo1 118.3(2)
N36 C31 C32 119.7(3)
N36 C31 Al1 116.7(2)
C32 C31 Al1 123.6(2)
C33 C32 C31 122.6(3)
C32 C33 C34 117.9(3)
C33 C34 C35 119.5(3)
N36 C35 C34 122.5(3)
C31 N36 C35 117.8(3)
C31 N36 Mo1 123.57(18)
C35 N36 Mo1 118.6(2)
C4 Mo1 C3 85.63(13)
C4 Mo1 C2 90.50(12)
C3 Mo1 C2 84.12(13)
C4 Mo1 N26 90.02(10)
C3 Mo1 N26 95.51(11)
C2 Mo1 N26 179.33(11)
C4 Mo1 N36 94.04(11)
C3 Mo1 N36 175.95(10)
C2 Mo1 N36 91.85(11)
N26 Mo1 N36 88.53(9)
C4 Mo1 N16 176.15(10)
C3 Mo1 N16 91.41(11)
C2 Mo1 N16 91.65(11)
N26 Mo1 N16 87.81(9)
N36 Mo1 N16 89.09(9)
O2 C2 Mo1 176.7(3)
O3 C3 Mo1 174.9(3)
O4 C4 Mo1 176.3(2)
C4 O4 Li1 146.3(3)
O1V Li1 O4 113.1(3)
O1V Li1 O1T 107.7(3)
O4 Li1 O1T 113.7(3)
O1V Li1 O1U 106.3(3)
O4 Li1 O1U 108.6(3)
O1T Li1 O1U 107.0(3)
C1T O1T C4T 107.2(3)
C1T O1T Li1 124.6(3)
C4T O1T Li1 125.4(3)
C2T C1T O1T 107.0(3)
C1T C2T C3T 106.5(3)
C4T C3T C2T 108.0(3)
C3T C4T O1T 106.8(3)
C1U O1U C4U 108.7(3)
C1U O1U Li1 122.4(3)
C4U O1U Li1 128.6(3)
O1U C1U C2U 106.6(4)
C3U C2U C1U 106.2(5)
C2U C3U C4U 105.3(4)
O1U C4U C3U 106.3(3)
C1V O1V C4V 107.6(4)
C1V O1V Li1 125.3(3)
C4V O1V Li1 127.1(4)
O1V C1V C2V 108.9(5)
C1V C2V C3V 103.4(6)
C4V C3V C2V 104.7(5)
C3V C4V O1V 106.7(6)

loop_
_geom_bond_atom_site_label_1
_geom_bond_atom_site_label_2
_geom_bond_distance
C1 Al1 1.976(4)
Al1 C21 1.968(3)
Al1 C31 1.971(3)
Al1 C11 1.977(3)
C11 N16 1.370(4)
C11 C12 1.397(4)
C12 C13 1.368(5)
C13 C14 1.368(6)
C14 C15 1.390(5)
C15 N16 1.355(4)
N16 Mo1 2.335(2)
C21 N26 1.356(4)
C21 C22 1.402(4)
C22 C23 1.366(5)
C23 C24 1.365(5)
C24 C25 1.372(5)
C25 N26 1.364(4)
N26 Mo1 2.305(2)
C31 N36 1.362(4)
C31 C32 1.383(4)
C32 C33 1.365(5)
C33 C34 1.368(5)
C34 C35 1.383(5)
C35 N36 1.371(4)
N36 Mo1 2.313(3)
Mo1 C4 1.910(3)
Mo1 C3 1.948(4)
Mo1 C2 1.952(3)
C2 O2 1.165(4)
C3 O3 1.170(4)
C4 O4 1.195(3)
O4 Li1 1.926(6)
Li1 O1V 1.911(6)
Li1 O1T 1.920(6)
Li1 O1U 1.925(6)
O1T C1T 1.437(4)
O1T C4T 1.435(4)
C1T C2T 1.436(6)
C2T C3T 1.460(6)
C3T C4T 1.425(5)
O1U C1U 1.421(5)
O1U C4U 1.436(4)
C1U C2U 1.479(7)
C2U C3U 1.424(7)
C3U C4U 1.480(6)
O1V C1V 1.402(6)
O1V C4V 1.441(6)
C1V C2V 1.433(8)
C2V C3V 1.482(9)
C3V C4V 1.439(9)
